data_1542940
loop_
_publ_author_name
'Cui, Peng'
'Hoffbauer, Melissa R.'
'Vyushkova, Mariya'
'Iluc, Vlad M.'

_publ_section_title
;
 Heterobimetallic Pd--K carbene complexes via one-electron reductions of
 palladium radical carbenes
;
_journal_issue 7
_journal_name_full 'Chem. Sci.'
_journal_page_first 4444
_journal_paper_doi 10.1039/C6SC00948D
_journal_volume 7
_journal_year 2016
_chemical_formula_sum 'C45 H62 N P2 Pd'
_chemical_formula_weight 785.30
_chemical_name_systematic
; 
 ? 
;
_space_group_IT_number 15
_symmetry_cell_setting monoclinic
_symmetry_space_group_name_Hall '-C 2yc'
_symmetry_space_group_name_H-M 'C 1 2/c 1'
_atom_sites_solution_hydrogens geom
_atom_sites_solution_primary direct
_atom_sites_solution_secondary difmap
_audit_creation_method SHELXL-97
_audit_update_record
;
2015-11-13 deposited with the CCDC.
2016-03-22 downloaded from the CCDC.
;
_cell_angle_alpha 90.00
_cell_angle_beta 123.775(3)
_cell_angle_gamma 90.00
_cell_formula_units_Z 4
_cell_length_a 20.2994(14)
_cell_length_b 17.5268(14)
_cell_length_c 15.9561(16)
_cell_measurement_temperature 120(2)
_cell_volume 4718.8(7)
_computing_structure_refinement 'SHELXL-97 (Sheldrick, 1997)'
_computing_structure_solution 'SHELXS-97 (Sheldrick, 1990)'
_diffrn_ambient_temperature 120(2)
_diffrn_measured_fraction_theta_full 1.000
_diffrn_measured_fraction_theta_max 1.000
_diffrn_measurement_device_type 'Bruker APEX-II'
_diffrn_radiation_monochromator graphite
_diffrn_radiation_source 'fine-focus sealed tube'
_diffrn_radiation_type MoK\a
_diffrn_radiation_wavelength 0.71073
_diffrn_reflns_av_R_equivalents 0.0474
_diffrn_reflns_av_sigmaI/netI 0.0218
_diffrn_reflns_limit_h_max 24
_diffrn_reflns_limit_h_min -24
_diffrn_reflns_limit_k_max 20
_diffrn_reflns_limit_k_min -20
_diffrn_reflns_limit_l_max 18
_diffrn_reflns_limit_l_min -18
_diffrn_reflns_number 50505
_diffrn_reflns_theta_full 25.00
_diffrn_reflns_theta_max 25.00
_diffrn_reflns_theta_min 1.68
_exptl_absorpt_coefficient_mu 0.488
_exptl_absorpt_correction_T_max 0.7454
_exptl_absorpt_correction_T_min 0.6915
_exptl_absorpt_correction_type multi-scan
_exptl_absorpt_process_details 'Bruker AXS area detector scaling and absorption correction'
_exptl_crystal_density_diffrn 1.105
_exptl_crystal_density_method 'not measured'
_exptl_crystal_description block
_exptl_crystal_F_000 1660
_exptl_crystal_size_max 0.12
_exptl_crystal_size_mid 0.10
_exptl_crystal_size_min 0.08
_refine_diff_density_max 0.481
_refine_diff_density_min -0.418
_refine_diff_density_rms 0.048
_refine_ls_extinction_method none
_refine_ls_goodness_of_fit_ref 1.059
_refine_ls_hydrogen_treatment constr
_refine_ls_matrix_type full
_refine_ls_number_parameters 230
_refine_ls_number_reflns 4154
_refine_ls_number_restraints 0
_refine_ls_restrained_S_all 1.059
_refine_ls_R_factor_all 0.0300
_refine_ls_R_factor_gt 0.0246
_refine_ls_shift/su_max 0.001
_refine_ls_shift/su_mean 0.000
_refine_ls_structure_factor_coef Fsqd
_refine_ls_weighting_details 'calc w=1/[\s^2^(Fo^2^)+(0.0332P)^2^+2.5824P] where P=(Fo^2^+2Fc^2^)/3'
_refine_ls_weighting_scheme calc
_refine_ls_wR_factor_gt 0.0587
_refine_ls_wR_factor_ref 0.0604
_reflns_number_gt 3778
_reflns_number_total 4154
_reflns_threshold_expression >2sigma(I)
_cod_data_source_file c6sc00948d3.cif
_cod_data_source_block pc40b
_cod_depositor_comments 'Adding full bibliography for 1542939--1542942.cif.'
_cod_original_sg_symbol_H-M C2/c
_cod_database_code 1542940

loop_
_symmetry_equiv_pos_as_xyz
'x, y, z'
'-x, y, -z+1/2'
'x+1/2, y+1/2, z'
'-x+1/2, y+1/2, -z+1/2'
'-x, -y, -z'
'x, -y, z-1/2'
'-x+1/2, -y+1/2, -z'
'x+1/2, -y+1/2, z-1/2'

loop_
_atom_site_label
_atom_site_type_symbol
_atom_site_fract_x
_atom_site_fract_y
_atom_site_fract_z
_atom_site_U_iso_or_equiv
_atom_site_adp_type
_atom_site_occupancy
_atom_site_symmetry_multiplicity
_atom_site_calc_flag
_atom_site_refinement_flags
P P 0.63131(3) 0.45974(2) 0.37636(3) 0.01879(11) Uani 1 1 d .
N N 0.5000 0.31863(12) 0.2500 0.0246(5) Uani 1 2 d S
C C 0.5000 0.55672(14) 0.2500 0.0222(5) Uani 1 2 d S
Pd Pd 0.5000 0.441231(10) 0.2500 0.01763(7) Uani 1 2 d S
C11 C 0.57372(10) 0.59663(10) 0.28824(13) 0.0222(4) Uani 1 1 d .
C10 C 0.80519(12) 0.70037(11) 0.39744(16) 0.0348(5) Uani 1 1 d .
C12 C 0.64563(11) 0.55754(10) 0.35315(13) 0.0219(4) Uani 1 1 d .
C13 C 0.71865(11) 0.59130(11) 0.39028(14) 0.0253(4) Uani 1 1 d .
H13 H 0.7656 0.5633 0.4353 0.030 Uiso 1 1 calc R
C14 C 0.72503(11) 0.66519(11) 0.36329(14) 0.0286(4) Uani 1 1 d .
C15 C 0.65382(12) 0.70351(11) 0.29699(15) 0.0325(5) Uani 1 1 d .
H15 H 0.6560 0.7536 0.2759 0.039 Uiso 1 1 calc R
C16 C 0.58089(12) 0.67163(11) 0.26115(14) 0.0283(4) Uani 1 1 d .
H16 H 0.5344 0.7005 0.2173 0.034 Uiso 1 1 calc R
C17 C 0.80785(14) 0.78470(12) 0.42291(18) 0.0443(6) Uani 1 1 d .
H17A H 0.7658 0.8121 0.3634 0.066 Uiso 1 1 calc R
H17B H 0.8594 0.8061 0.4437 0.066 Uiso 1 1 calc R
H17C H 0.8001 0.7901 0.4780 0.066 Uiso 1 1 calc R
C18 C 0.81714(16) 0.69292(15) 0.3115(2) 0.0599(8) Uani 1 1 d .
H18A H 0.8198 0.6388 0.2981 0.090 Uiso 1 1 calc R
H18B H 0.8667 0.7182 0.3303 0.090 Uiso 1 1 calc R
H18C H 0.7726 0.7170 0.2507 0.090 Uiso 1 1 calc R
C19 C 0.87322(14) 0.66097(17) 0.4919(2) 0.0726(9) Uani 1 1 d .
H19A H 0.8779 0.6082 0.4757 0.109 Uiso 1 1 calc R
H19B H 0.8625 0.6613 0.5447 0.109 Uiso 1 1 calc R
H19C H 0.9228 0.6882 0.5159 0.109 Uiso 1 1 calc R
C21 C 0.65540(11) 0.45620(11) 0.50644(13) 0.0263(4) Uani 1 1 d .
H21 H 0.6467 0.4025 0.5193 0.032 Uiso 1 1 calc R
C22 C 0.71085(11) 0.40597(10) 0.38065(14) 0.0243(4) Uani 1 1 d .
H22 H 0.7625 0.4289 0.4348 0.029 Uiso 1 1 calc R
C23 C 0.59758(13) 0.50631(13) 0.51392(16) 0.0372(5) Uani 1 1 d .
H23A H 0.6074 0.5600 0.5073 0.056 Uiso 1 1 calc R
H23B H 0.6050 0.4983 0.5794 0.056 Uiso 1 1 calc R
H23C H 0.5432 0.4929 0.4599 0.056 Uiso 1 1 calc R
C24 C 0.74111(12) 0.47677(14) 0.58793(15) 0.0398(5) Uani 1 1 d .
H24A H 0.7770 0.4413 0.5847 0.060 Uiso 1 1 calc R
H24B H 0.7492 0.4732 0.6544 0.060 Uiso 1 1 calc R
H24C H 0.7521 0.5290 0.5770 0.060 Uiso 1 1 calc R
C25 C 0.70521(13) 0.41267(13) 0.28225(16) 0.0367(5) Uani 1 1 d .
H25A H 0.6559 0.3889 0.2281 0.055 Uiso 1 1 calc R
H25B H 0.7506 0.3868 0.2885 0.055 Uiso 1 1 calc R
H25C H 0.7055 0.4667 0.2665 0.055 Uiso 1 1 calc R
C26 C 0.71066(12) 0.32295(11) 0.40863(17) 0.0365(5) Uani 1 1 d .
H26A H 0.6621 0.2981 0.3547 0.055 Uiso 1 1 calc R
H26B H 0.7130 0.3206 0.4716 0.055 Uiso 1 1 calc R
H26C H 0.7568 0.2967 0.4176 0.055 Uiso 1 1 calc R
C31 C 0.48248(10) 0.28236(11) 0.16480(15) 0.0279(4) Uani 1 1 d .
C32 C 0.44830(11) 0.20830(12) 0.13526(17) 0.0389(5) Uani 1 1 d .
H32 H 0.4408 0.1794 0.1796 0.047 Uiso 1 1 calc R
C33 C 0.42575(13) 0.17757(15) 0.0427(2) 0.0539(7) Uani 1 1 d .
H33 H 0.4043 0.1275 0.0258 0.065 Uiso 1 1 calc R
C34 C 0.43374(14) 0.21792(17) -0.0255(2) 0.0571(8) Uani 1 1 d .
H34 H 0.4169 0.1966 -0.0892 0.069 Uiso 1 1 calc R
C35 C 0.46666(13) 0.28965(15) 0.00073(16) 0.0459(6) Uani 1 1 d .
H35 H 0.4727 0.3183 -0.0451 0.055 Uiso 1 1 calc R
C36 C 0.49112(11) 0.32041(12) 0.09395(14) 0.0322(5) Uani 1 1 d .
H36 H 0.5149 0.3696 0.1106 0.039 Uiso 1 1 calc R

loop_
_atom_site_aniso_label
_atom_site_aniso_U_11
_atom_site_aniso_U_22
_atom_site_aniso_U_33
_atom_site_aniso_U_23
_atom_site_aniso_U_13
_atom_site_aniso_U_12
P 0.0158(2) 0.0192(2) 0.0195(2) 0.00148(17) 0.00859(19) -0.00172(17)
N 0.0133(10) 0.0252(12) 0.0225(11) 0.000 0.0051(9) 0.000
C 0.0230(13) 0.0201(13) 0.0215(12) 0.000 0.0112(11) 0.000
Pd 0.01539(11) 0.01651(11) 0.01840(11) 0.000 0.00778(8) 0.000
C11 0.0229(10) 0.0206(9) 0.0229(9) -0.0009(7) 0.0126(8) -0.0009(7)
C10 0.0325(11) 0.0284(11) 0.0495(13) 0.0020(9) 0.0266(10) -0.0090(9)
C12 0.0242(10) 0.0199(9) 0.0228(9) 0.0019(7) 0.0138(8) -0.0023(8)
C13 0.0230(10) 0.0254(10) 0.0264(9) 0.0019(8) 0.0130(8) -0.0018(8)
C14 0.0305(11) 0.0266(10) 0.0323(10) -0.0003(8) 0.0196(9) -0.0055(8)
C15 0.0376(12) 0.0226(10) 0.0390(11) 0.0063(8) 0.0224(10) -0.0046(9)
C16 0.0306(11) 0.0222(10) 0.0305(10) 0.0052(8) 0.0161(9) 0.0031(8)
C17 0.0465(14) 0.0378(13) 0.0588(14) -0.0127(11) 0.0357(12) -0.0189(11)
C18 0.0634(17) 0.0557(16) 0.093(2) -0.0278(15) 0.0634(17) -0.0282(14)
C19 0.0291(13) 0.0628(18) 0.096(2) 0.0280(16) 0.0159(14) -0.0176(12)
C21 0.0255(10) 0.0317(11) 0.0210(9) 0.0003(8) 0.0124(8) -0.0068(8)
C22 0.0189(9) 0.0240(10) 0.0285(10) 0.0040(8) 0.0123(8) 0.0010(8)
C23 0.0391(12) 0.0459(13) 0.0336(11) -0.0131(10) 0.0245(10) -0.0111(10)
C24 0.0312(12) 0.0587(14) 0.0223(10) -0.0023(10) 0.0105(9) -0.0106(11)
C25 0.0375(12) 0.0406(12) 0.0403(12) 0.0022(10) 0.0269(10) 0.0051(10)
C26 0.0302(11) 0.0285(11) 0.0555(13) 0.0106(10) 0.0267(11) 0.0081(9)
C31 0.0149(9) 0.0222(10) 0.0386(11) -0.0020(8) 0.0100(8) 0.0091(7)
C32 0.0222(10) 0.0309(11) 0.0532(13) -0.0117(10) 0.0145(10) 0.0016(9)
C33 0.0248(12) 0.0448(14) 0.0731(18) -0.0340(13) 0.0154(12) -0.0022(10)
C34 0.0331(13) 0.0748(19) 0.0468(14) -0.0314(14) 0.0118(12) 0.0114(13)
C35 0.0331(12) 0.0638(16) 0.0341(12) -0.0087(11) 0.0144(10) 0.0180(11)
C36 0.0244(10) 0.0346(11) 0.0301(10) -0.0048(9) 0.0106(9) 0.0096(8)

loop_
_atom_type_symbol
_atom_type_description
_atom_type_scat_dispersion_real
_atom_type_scat_dispersion_imag
_atom_type_scat_source
C C 0.0033 0.0016 'International Tables Vol C Tables 4.2.6.8 and 6.1.1.4'
H H 0.0000 0.0000 'International Tables Vol C Tables 4.2.6.8 and 6.1.1.4'
N N 0.0061 0.0033 'International Tables Vol C Tables 4.2.6.8 and 6.1.1.4'
P P 0.1023 0.0942 'International Tables Vol C Tables 4.2.6.8 and 6.1.1.4'
Pd Pd -0.9988 1.0072 'International Tables Vol C Tables 4.2.6.8 and 6.1.1.4'

loop_
_geom_angle_atom_site_label_1
_geom_angle_atom_site_label_2
_geom_angle_atom_site_label_3
_geom_angle
_geom_angle_site_symmetry_1
_geom_angle_site_symmetry_3
C12 P C22 104.80(8) . .
C12 P C21 106.78(8) . .
C22 P C21 105.20(9) . .
C12 P Pd 101.17(6) . .
C22 P Pd 121.73(6) . .
C21 P Pd 115.66(6) . .
C31 N C31 124.1(2) . 2_655
C31 N Pd 117.94(12) . .
C31 N Pd 117.94(12) 2_655 .
C11 C C11 122.1(2) . 2_655
C11 C Pd 118.97(11) . .
C11 C Pd 118.97(11) 2_655 .
C Pd N 180.0 . .
C Pd P 81.900(12) . .
N Pd P 98.100(12) . .
C Pd P 81.900(12) . 2_655
N Pd P 98.100(12) . 2_655
P Pd P 163.80(2) . 2_655
C12 C11 C16 115.76(16) . .
C12 C11 C 118.75(16) . .
C16 C11 C 125.36(17) . .
C17 C10 C18 108.82(18) . .
C17 C10 C14 111.02(17) . .
C18 C10 C14 108.33(18) . .
C17 C10 C19 107.2(2) . .
C18 C10 C19 109.9(2) . .
C14 C10 C19 111.57(17) . .
C13 C12 C11 122.03(16) . .
C13 C12 P 124.87(14) . .
C11 C12 P 113.04(13) . .
C12 C13 C14 121.72(17) . .
C12 C13 H13 119.1 . .
C14 C13 H13 119.1 . .
C13 C14 C15 116.43(17) . .
C13 C14 C10 121.87(17) . .
C15 C14 C10 121.53(17) . .
C16 C15 C14 122.70(18) . .
C16 C15 H15 118.7 . .
C14 C15 H15 118.7 . .
C15 C16 C11 121.33(18) . .
C15 C16 H16 119.3 . .
C11 C16 H16 119.3 . .
C10 C17 H17A 109.5 . .
C10 C17 H17B 109.5 . .
H17A C17 H17B 109.5 . .
C10 C17 H17C 109.5 . .
H17A C17 H17C 109.5 . .
H17B C17 H17C 109.5 . .
C10 C18 H18A 109.5 . .
C10 C18 H18B 109.5 . .
H18A C18 H18B 109.5 . .
C10 C18 H18C 109.5 . .
H18A C18 H18C 109.5 . .
H18B C18 H18C 109.5 . .
C10 C19 H19A 109.5 . .
C10 C19 H19B 109.5 . .
H19A C19 H19B 109.5 . .
C10 C19 H19C 109.5 . .
H19A C19 H19C 109.5 . .
H19B C19 H19C 109.5 . .
C23 C21 C24 111.10(16) . .
C23 C21 P 109.52(13) . .
C24 C21 P 114.38(13) . .
C23 C21 H21 107.2 . .
C24 C21 H21 107.2 . .
P C21 H21 107.2 . .
C25 C22 C26 111.53(17) . .
C25 C22 P 111.30(13) . .
C26 C22 P 110.84(13) . .
C25 C22 H22 107.7 . .
C26 C22 H22 107.7 . .
P C22 H22 107.7 . .
C21 C23 H23A 109.5 . .
C21 C23 H23B 109.5 . .
H23A C23 H23B 109.5 . .
C21 C23 H23C 109.5 . .
H23A C23 H23C 109.5 . .
H23B C23 H23C 109.5 . .
C21 C24 H24A 109.5 . .
C21 C24 H24B 109.5 . .
H24A C24 H24B 109.5 . .
C21 C24 H24C 109.5 . .
H24A C24 H24C 109.5 . .
H24B C24 H24C 109.5 . .
C22 C25 H25A 109.5 . .
C22 C25 H25B 109.5 . .
H25A C25 H25B 109.5 . .
C22 C25 H25C 109.5 . .
H25A C25 H25C 109.5 . .
H25B C25 H25C 109.5 . .
C22 C26 H26A 109.5 . .
C22 C26 H26B 109.5 . .
H26A C26 H26B 109.5 . .
C22 C26 H26C 109.5 . .
H26A C26 H26C 109.5 . .
H26B C26 H26C 109.5 . .
N C31 C36 120.22(18) . .
N C31 C32 124.5(2) . .
C36 C31 C32 115.00(19) . .
C33 C32 C31 121.2(2) . .
C33 C32 H32 119.4 . .
C31 C32 H32 119.4 . .
C34 C33 C32 121.7(2) . .
C34 C33 H33 119.1 . .
C32 C33 H33 119.1 . .
C35 C34 C33 118.6(2) . .
C35 C34 H34 120.7 . .
C33 C34 H34 120.7 . .
C34 C35 C36 120.3(3) . .
C34 C35 H35 119.8 . .
C36 C35 H35 119.8 . .
C35 C36 C31 123.2(2) . .
C35 C36 H36 118.4 . .
C31 C36 H36 118.4 . .

loop_
_geom_bond_atom_site_label_1
_geom_bond_atom_site_label_2
_geom_bond_distance
_geom_bond_site_symmetry_2
P C12 1.8110(17) .
P C22 1.8376(18) .
P C21 1.8500(18) .
P Pd 2.3021(5) .
N C31 1.357(2) .
N C31 1.357(2) 2_655
N Pd 2.149(2) .
C C11 1.444(2) .
C C11 1.444(2) 2_655
C Pd 2.024(2) .
Pd P 2.3021(5) 2_655
C11 C12 1.412(3) .
C11 C16 1.416(3) .
C10 C17 1.526(3) .
C10 C18 1.526(3) .
C10 C14 1.529(3) .
C10 C19 1.530(3) .
C12 C13 1.386(3) .
C13 C14 1.393(3) .
C13 H13 0.9500 .
C14 C15 1.400(3) .
C15 C16 1.375(3) .
C15 H15 0.9500 .
C16 H16 0.9500 .
C17 H17A 0.9800 .
C17 H17B 0.9800 .
C17 H17C 0.9800 .
C18 H18A 0.9800 .
C18 H18B 0.9800 .
C18 H18C 0.9800 .
C19 H19A 0.9800 .
C19 H19B 0.9800 .
C19 H19C 0.9800 .
C21 C23 1.523(3) .
C21 C24 1.527(3) .
C21 H21 1.0000 .
C22 C25 1.514(3) .
C22 C26 1.523(3) .
C22 H22 1.0000 .
C23 H23A 0.9800 .
C23 H23B 0.9800 .
C23 H23C 0.9800 .
C24 H24A 0.9800 .
C24 H24B 0.9800 .
C24 H24C 0.9800 .
C25 H25A 0.9800 .
C25 H25B 0.9800 .
C25 H25C 0.9800 .
C26 H26A 0.9800 .
C26 H26B 0.9800 .
C26 H26C 0.9800 .
C31 C36 1.405(3) .
C31 C32 1.423(3) .
C32 C33 1.389(3) .
C32 H32 0.9500 .
C33 C34 1.381(4) .
C33 H33 0.9500 .
C34 C35 1.375(4) .
C34 H34 0.9500 .
C35 C36 1.389(3) .
C35 H35 0.9500 .
C36 H36 0.9500 .

loop_
_platon_squeeze_void_nr
_platon_squeeze_void_average_x
_platon_squeeze_void_average_y
_platon_squeeze_void_average_z
_platon_squeeze_void_volume
_platon_squeeze_void_count_electrons
_platon_squeeze_void_content
1 0.500 -0.000 0.010 420 87 ' '
2 -0.000 0.500 -0.008 420 87 ' '
